data_1519351
loop_
_publ_author_name
'Smith, Martin B.'
'Light, Mark E.'
'Hursthouse, Michael B.'

_publ_section_title
;
 C20H17Cl2N2PPdS
;
_journal_name_full 'Crystal Structure Report Archive'
_journal_page_first 1014
_journal_year 2001
_chemical_formula_moiety 'C20 H17 Cl2 N2 P Pd S'
_chemical_formula_sum 'C20 H17 Cl2 N2 P Pd S'
_chemical_formula_weight 525.69
_space_group_IT_number 14
_symmetry_cell_setting monoclinic
_symmetry_space_group_name_Hall '-P 2ybc'
_symmetry_space_group_name_H-M 'P 1 21/c 1'
_atom_sites_solution_hydrogens geom
_atom_sites_solution_primary direct
_atom_sites_solution_secondary difmap
_cell_angle_alpha 90.00
_cell_angle_beta 95.2190(10)
_cell_angle_gamma 90.00
_cell_formula_units_Z 12
_cell_length_a 21.0715(3)
_cell_length_b 8.19620(10)
_cell_length_c 35.2981(7)
_cell_measurement_reflns_used 31240
_cell_measurement_temperature 150(2)
_cell_measurement_theta_max 27.48
_cell_measurement_theta_min 2.91
_cell_volume 6070.93(17)
_computing_cell_refinement 'DENZO and COLLECT'
_computing_data_collection
;
'DENZO (Otwinowski and Minor, 1997) & COLLECT (Hooft, 1998) '
;
_computing_data_reduction 'DENZO and COLLECT'
_computing_publication_material SHELXL-97
_computing_structure_refinement 'SHELXL-97 (Sheldrick, 2008)'
_computing_structure_solution 'SHELXS-97 (Sheldrick, 2008)'
_diffrn_ambient_temperature 150(2)
_diffrn_measured_fraction_theta_full 0.995
_diffrn_measured_fraction_theta_max 0.995
_diffrn_measurement_device_type 'Enraf Nonius KappaCCD area detector'
_diffrn_measurement_method '\w and \f scans to fill Ewald sphere'
_diffrn_radiation_monochromator graphite
_diffrn_radiation_source 'Enraf Nonius FR591 rotating anode'
_diffrn_radiation_type MoK\a
_diffrn_radiation_wavelength 0.71073
_diffrn_reflns_av_R_equivalents 0.0879
_diffrn_reflns_av_sigmaI/netI 0.0975
_diffrn_reflns_limit_h_max 24
_diffrn_reflns_limit_h_min -25
_diffrn_reflns_limit_k_max 9
_diffrn_reflns_limit_k_min -6
_diffrn_reflns_limit_l_max 42
_diffrn_reflns_limit_l_min -42
_diffrn_reflns_number 33239
_diffrn_reflns_theta_full 25.03
_diffrn_reflns_theta_max 25.03
_diffrn_reflns_theta_min 2.91
_exptl_absorpt_coefficient_mu 1.371
_exptl_absorpt_correction_T_max 0.8751
_exptl_absorpt_correction_T_min 0.7710
_exptl_absorpt_correction_type multi-scan
_exptl_absorpt_process_details 'SORTAV (R.H. Blessing, 1995, 1997)'
_exptl_crystal_colour colourless
_exptl_crystal_density_diffrn 1.725
_exptl_crystal_density_method 'not measured'
_exptl_crystal_description prism
_exptl_crystal_F_000 3144
_exptl_crystal_size_max 0.20
_exptl_crystal_size_mid 0.10
_exptl_crystal_size_min 0.10
_refine_diff_density_max 0.740
_refine_diff_density_min -1.017
_refine_diff_density_rms 0.144
_refine_ls_extinction_method none
_refine_ls_goodness_of_fit_ref 0.980
_refine_ls_hydrogen_treatment constr
_refine_ls_matrix_type full
_refine_ls_number_parameters 730
_refine_ls_number_reflns 10661
_refine_ls_number_restraints 0
_refine_ls_restrained_S_all 0.980
_refine_ls_R_factor_all 0.0835
_refine_ls_R_factor_gt 0.0452
_refine_ls_shift/su_max 0.001
_refine_ls_shift/su_mean 0.000
_refine_ls_structure_factor_coef Fsqd
_refine_ls_weighting_details 'calc w=1/[\s^2^(Fo^2^)+(0.0349P)^2^+0.0000P] where P=(Fo^2^+2Fc^2^)/3'
_refine_ls_weighting_scheme calc
_refine_ls_wR_factor_gt 0.0883
_refine_ls_wR_factor_ref 0.0988
_reflns_number_gt 7271
_reflns_number_total 10661
_reflns_threshold_expression >2\s(I)
_cod_data_source_file eCrystal-1014.cif
_cod_data_source_block 02src003
_cod_depositor_comments
;
Citation :
Smith, Martin B. and Light, Mark E. and Hursthouse, Michael B. (2001) 
University of Southampton, Crystal Structure Report Archive. 
(doi:10.5258/ecrystals/1014)

More at:
http://ecrystals.chem.soton.ac.uk/1014/

The following automatic conversions were performed:

'_symmetry_cell_setting' value 'Monoclinic' changed to 'monoclinic'
according to the built-in table from CIF Core dictionary named
'cif_core.dic' version 2.4.1 from 2010-06-29.

Automatic conversion script
Id: cif_fix_values 3105 2015-03-04 15:46:00Z robertas 
;
_cod_original_sg_symbol_H-M P2(1)/c
_cod_database_code 1519351

loop_
_symmetry_equiv_pos_as_xyz
'x, y, z'
'-x, y+1/2, -z+1/2'
'-x, -y, -z'
'x, -y-1/2, z-1/2'

loop_
_atom_site_label
_atom_site_type_symbol
_atom_site_fract_x
_atom_site_fract_y
_atom_site_fract_z
_atom_site_U_iso_or_equiv
_atom_site_adp_type
_atom_site_occupancy
_atom_site_symmetry_multiplicity
_atom_site_calc_flag
_atom_site_refinement_flags
_atom_site_disorder_assembly
_atom_site_disorder_group
Pd1 Pd -0.372589(19) 1.06208(4) 0.052805(11) 0.02112(12) Uani 1 1 d . . .
Cl1 Cl -0.73809(6) 1.09385(16) 0.05747(4) 0.0327(4) Uani 1 1 d . . .
Cl2 Cl -0.41453(7) 0.79487(14) 0.04280(4) 0.0291(3) Uani 1 1 d . . .
S1 S -0.52380(6) 1.47094(15) 0.05062(4) 0.0252(3) Uani 1 1 d . . .
P1 P -0.33141(6) 1.30390(15) 0.06076(4) 0.0213(3) Uani 1 1 d . . .
N1 N -0.46273(19) 1.1950(5) 0.05146(11) 0.0220(11) Uani 1 1 d . . .
N2 N -0.39659(19) 1.4240(5) 0.05237(12) 0.0253(11) Uani 1 1 d . . .
H2 H -0.3926 1.5297 0.0489 0.030 Uiso 1 1 calc R . .
C1 C -0.6572(2) 1.1200(6) 0.05468(14) 0.0237(13) Uani 1 1 d . . .
C2 C -0.6178(2) 0.9829(6) 0.05539(14) 0.0245(13) Uani 1 1 d . . .
H2A H -0.6357 0.8771 0.0569 0.029 Uiso 1 1 calc R . .
C3 C -0.5530(2) 0.9999(6) 0.05387(14) 0.0257(13) Uani 1 1 d . . .
H3 H -0.5263 0.9066 0.0538 0.031 Uiso 1 1 calc R . .
C4 C -0.5272(2) 1.1579(6) 0.05246(14) 0.0189(12) Uani 1 1 d . . .
C5 C -0.5680(2) 1.2900(6) 0.05218(14) 0.0213(13) Uani 1 1 d . . .
C6 C -0.6329(2) 1.2763(6) 0.05279(14) 0.0223(13) Uani 1 1 d . . .
H6 H -0.6597 1.3696 0.0519 0.027 Uiso 1 1 calc R . .
C7 C -0.4546(2) 1.3540(6) 0.05114(14) 0.0226(13) Uani 1 1 d . . .
C8 C -0.2981(2) 1.3591(6) 0.10807(15) 0.0230(13) Uani 1 1 d . . .
C9 C -0.3350(3) 1.4257(7) 0.13416(18) 0.0458(17) Uani 1 1 d . . .
H9 H -0.3785 1.4499 0.1269 0.055 Uiso 1 1 calc R . .
C10 C -0.3093(3) 1.4582(8) 0.17118(18) 0.059(2) Uani 1 1 d . . .
H10 H -0.3351 1.5054 0.1890 0.071 Uiso 1 1 calc R . .
C11 C -0.2467(3) 1.4216(7) 0.18178(17) 0.0466(18) Uani 1 1 d . . .
H11 H -0.2293 1.4414 0.2072 0.056 Uiso 1 1 calc R . .
C12 C -0.2093(3) 1.3571(7) 0.15613(17) 0.0391(16) Uani 1 1 d . . .
H12 H -0.1657 1.3346 0.1635 0.047 Uiso 1 1 calc R . .
C13 C -0.2346(3) 1.3242(6) 0.11928(16) 0.0351(15) Uani 1 1 d . . .
H13 H -0.2084 1.2775 0.1016 0.042 Uiso 1 1 calc R . .
C14 C -0.2754(2) 1.3816(6) 0.02973(15) 0.0218(13) Uani 1 1 d . . .
C15 C -0.2619(2) 1.2958(6) -0.00211(15) 0.0269(14) Uani 1 1 d . . .
H15 H -0.2813 1.1927 -0.0074 0.032 Uiso 1 1 calc R . .
C16 C -0.2211(3) 1.3575(6) -0.02591(15) 0.0307(14) Uani 1 1 d . . .
H16 H -0.2128 1.2966 -0.0478 0.037 Uiso 1 1 calc R . .
C17 C -0.1915(3) 1.5047(6) -0.01944(15) 0.0312(14) Uani 1 1 d . . .
H17 H -0.1623 1.5446 -0.0362 0.037 Uiso 1 1 calc R . .
C18 C -0.2049(2) 1.5933(6) 0.01174(16) 0.0284(14) Uani 1 1 d . . .
H18 H -0.1856 1.6969 0.0164 0.034 Uiso 1 1 calc R . .
C19 C -0.2463(2) 1.5333(6) 0.03642(15) 0.0276(14) Uani 1 1 d . . .
H19 H -0.2551 1.5953 0.0581 0.033 Uiso 1 1 calc R . .
C20 C -0.2835(2) 0.9629(6) 0.05653(16) 0.0302(14) Uani 1 1 d . . .
H20A H -0.2867 0.8441 0.0537 0.045 Uiso 1 1 calc R . .
H20B H -0.2611 0.9893 0.0813 0.045 Uiso 1 1 calc R . .
H20C H -0.2597 1.0075 0.0363 0.045 Uiso 1 1 calc R . .
Pd2 Pd 0.018615(18) 0.52313(4) 0.109467(11) 0.01932(12) Uani 1 1 d . . .
Cl1' Cl 0.38591(6) 0.59756(16) 0.12361(4) 0.0299(3) Uani 1 1 d . . .
Cl2' Cl 0.06298(6) 0.25885(14) 0.11798(4) 0.0291(4) Uani 1 1 d . . .
S2 S 0.16418(6) 0.94391(14) 0.12595(4) 0.0212(3) Uani 1 1 d . . .
P2 P -0.02521(6) 0.76375(15) 0.10263(4) 0.0183(3) Uani 1 1 d . . .
N1' N 0.10698(18) 0.6622(4) 0.11854(11) 0.0157(10) Uani 1 1 d . . .
N2' N 0.03816(18) 0.8853(4) 0.11395(11) 0.0197(11) Uani 1 1 d . . .
H2' H 0.0329 0.9912 0.1164 0.024 Uiso 1 1 calc R . .
C1' C 0.3038(2) 0.6108(6) 0.12515(14) 0.0196(12) Uani 1 1 d . . .
C2' C 0.2671(2) 0.4700(6) 0.12229(13) 0.0191(12) Uani 1 1 d . . .
H2'1 H 0.2876 0.3672 0.1209 0.023 Uiso 1 1 calc R . .
C3' C 0.2018(2) 0.4761(6) 0.12138(14) 0.0207(13) Uani 1 1 d . . .
H3' H 0.1770 0.3791 0.1199 0.025 Uiso 1 1 calc R . .
C4' C 0.1728(2) 0.6298(6) 0.12273(13) 0.0177(12) Uani 1 1 d . . .
C5' C 0.2109(2) 0.7697(5) 0.12623(13) 0.0168(12) Uani 1 1 d . . .
C6' C 0.2765(2) 0.7624(6) 0.12765(14) 0.0209(13) Uani 1 1 d . . .
H6' H 0.3019 0.8584 0.1303 0.025 Uiso 1 1 calc R . .
C7' C 0.0967(2) 0.8199(5) 0.11925(13) 0.0170(12) Uani 1 1 d . . .
C8' C -0.0540(2) 0.8252(6) 0.05492(15) 0.0214(13) Uani 1 1 d . . .
C9' C -0.0348(2) 0.7380(6) 0.02445(16) 0.0302(14) Uani 1 1 d . . .
H9' H -0.0093 0.6433 0.0290 0.036 Uiso 1 1 calc R . .
C10' C -0.0522(3) 0.7866(8) -0.01247(17) 0.0444(17) Uani 1 1 d . . .
H10' H -0.0387 0.7264 -0.0333 0.053 Uiso 1 1 calc R . .
C11' C -0.0894(3) 0.9243(8) -0.01868(18) 0.0458(19) Uani 1 1 d . . .
H11' H -0.1016 0.9588 -0.0440 0.055 Uiso 1 1 calc R . .
C12' C -0.1093(3) 1.0121(7) 0.01126(18) 0.0399(17) Uani 1 1 d . . .
H12' H -0.1347 1.1070 0.0066 0.048 Uiso 1 1 calc R . .
C13' C -0.0921(2) 0.9620(6) 0.04785(16) 0.0304(14) Uani 1 1 d . . .
H13' H -0.1064 1.0214 0.0685 0.036 Uiso 1 1 calc R . .
C14' C -0.0835(2) 0.8382(5) 0.13243(14) 0.0190(12) Uani 1 1 d . . .
C15' C -0.0675(3) 0.9522(6) 0.16118(15) 0.0270(14) Uani 1 1 d . . .
H15' H -0.0255 0.9955 0.1644 0.032 Uiso 1 1 calc R . .
C16' C -0.1127(3) 1.0023(7) 0.18495(15) 0.0354(15) Uani 1 1 d . . .
H16' H -0.1016 1.0795 0.2045 0.043 Uiso 1 1 calc R . .
C17' C -0.1731(3) 0.9411(7) 0.18028(16) 0.0360(15) Uani 1 1 d . . .
H17' H -0.2039 0.9766 0.1965 0.043 Uiso 1 1 calc R . .
C18' C -0.1895(3) 0.8297(7) 0.15256(17) 0.0375(16) Uani 1 1 d . . .
H18' H -0.2316 0.7868 0.1498 0.045 Uiso 1 1 calc R . .
C19' C -0.1454(2) 0.7784(6) 0.12834(15) 0.0287(14) Uani 1 1 d . . .
H19' H -0.1575 0.7018 0.1088 0.034 Uiso 1 1 calc R . .
C20' C -0.0680(2) 0.4154(6) 0.09789(19) 0.0461(19) Uani 1 1 d . . .
H20D H -0.0630 0.2965 0.0990 0.069 Uiso 1 1 calc R . .
H20E H -0.0860 0.4475 0.0724 0.069 Uiso 1 1 calc R . .
H20F H -0.0966 0.4502 0.1167 0.069 Uiso 1 1 calc R . .
Pd3 Pd 0.304317(18) 0.66411(4) 0.224038(11) 0.01970(12) Uani 1 1 d . . .
Cl1" Cl -0.06386(6) 0.58367(16) 0.21372(4) 0.0364(4) Uani 1 1 d . . .
Cl2" Cl 0.26003(6) 0.92989(14) 0.21664(4) 0.0264(3) Uani 1 1 d . . .
S3 S 0.15911(6) 0.24014(15) 0.21605(4) 0.0257(3) Uani 1 1 d . . .
P3 P 0.34880(6) 0.42477(15) 0.23318(4) 0.0193(3) Uani 1 1 d . . .
N1" N 0.21509(19) 0.5231(4) 0.22126(11) 0.0191(10) Uani 1 1 d . . .
N2" N 0.28528(18) 0.2998(4) 0.22685(11) 0.0218(11) Uani 1 1 d . . .
H2" H 0.2904 0.1932 0.2269 0.026 Uiso 1 1 calc R . .
C1" C 0.0184(2) 0.5727(6) 0.21421(14) 0.0234(13) Uani 1 1 d . . .
C2" C 0.0555(2) 0.7142(6) 0.21706(14) 0.0256(14) Uani 1 1 d . . .
H2"1 H 0.0351 0.8172 0.2182 0.031 Uiso 1 1 calc R . .
C3" C 0.1210(2) 0.7079(6) 0.21825(14) 0.0242(13) Uani 1 1 d . . .
H3" H 0.1458 0.8048 0.2194 0.029 Uiso 1 1 calc R . .
C4" C 0.1499(2) 0.5535(6) 0.21774(14) 0.0199(12) Uani 1 1 d . . .
C5" C 0.1119(2) 0.4139(6) 0.21479(14) 0.0206(13) Uani 1 1 d . . .
C6" C 0.0469(2) 0.4200(6) 0.21276(14) 0.0262(14) Uani 1 1 d . . .
H6" H 0.0220 0.3233 0.2104 0.031 Uiso 1 1 calc R . .
C7" C 0.2257(2) 0.3662(6) 0.22160(14) 0.0190(12) Uani 1 1 d . . .
C8" C 0.3824(2) 0.3874(6) 0.28176(14) 0.0218(13) Uani 1 1 d . . .
C9" C 0.4302(3) 0.2750(6) 0.29060(15) 0.0308(14) Uani 1 1 d . . .
H9" H 0.4485 0.2161 0.2711 0.037 Uiso 1 1 calc R . .
C10" C 0.4509(3) 0.2499(7) 0.32878(17) 0.0392(17) Uani 1 1 d . . .
H10" H 0.4846 0.1752 0.3353 0.047 Uiso 1 1 calc R . .
C11" C 0.4240(3) 0.3300(7) 0.35675(16) 0.0415(17) Uani 1 1 d . . .
H11" H 0.4381 0.3088 0.3826 0.050 Uiso 1 1 calc R . .
C12" C 0.3759(3) 0.4426(7) 0.34795(16) 0.0368(16) Uani 1 1 d . . .
H12" H 0.3566 0.4980 0.3676 0.044 Uiso 1 1 calc R . .
C13" C 0.3566(2) 0.4730(6) 0.31035(15) 0.0279(14) Uani 1 1 d . . .
H13" H 0.3251 0.5538 0.3040 0.033 Uiso 1 1 calc R . .
C14" C 0.4041(2) 0.3355(5) 0.20302(14) 0.0184(12) Uani 1 1 d . . .
C15" C 0.3853(3) 0.2171(6) 0.17591(15) 0.0297(14) Uani 1 1 d . . .
H15" H 0.3426 0.1787 0.1739 0.036 Uiso 1 1 calc R . .
C16" C 0.4272(3) 0.1554(7) 0.15224(16) 0.0386(16) Uani 1 1 d . . .
H16" H 0.4136 0.0748 0.1339 0.046 Uiso 1 1 calc R . .
C17" C 0.4902(3) 0.2116(7) 0.15519(16) 0.0374(16) Uani 1 1 d . . .
H17" H 0.5194 0.1723 0.1383 0.045 Uiso 1 1 calc R . .
C18" C 0.5092(3) 0.3221(7) 0.18218(17) 0.0362(15) Uani 1 1 d . . .
H18" H 0.5522 0.3578 0.1847 0.043 Uiso 1 1 calc R . .
C19" C 0.4669(3) 0.3841(6) 0.20620(15) 0.0293(14) Uani 1 1 d . . .
H19" H 0.4813 0.4613 0.2251 0.035 Uiso 1 1 calc R . .
C20" C 0.3917(2) 0.7697(6) 0.22752(16) 0.0342(15) Uani 1 1 d . . .
H20G H 0.3870 0.8879 0.2242 0.051 Uiso 1 1 calc R . .
H20H H 0.4162 0.7256 0.2075 0.051 Uiso 1 1 calc R . .
H20I H 0.4141 0.7466 0.2525 0.051 Uiso 1 1 calc R . .

loop_
_atom_site_aniso_label
_atom_site_aniso_U_11
_atom_site_aniso_U_22
_atom_site_aniso_U_33
_atom_site_aniso_U_23
_atom_site_aniso_U_13
_atom_site_aniso_U_12
Pd1 0.0231(2) 0.0157(2) 0.0249(2) 0.00097(18) 0.0040(2) 0.00129(18)
Cl1 0.0214(8) 0.0332(8) 0.0443(9) -0.0012(7) 0.0070(7) -0.0051(6)
Cl2 0.0382(9) 0.0156(7) 0.0340(8) -0.0015(6) 0.0062(7) -0.0003(6)
S1 0.0201(8) 0.0186(7) 0.0375(9) 0.0009(6) 0.0064(7) 0.0008(6)
P1 0.0196(8) 0.0192(7) 0.0255(8) -0.0003(6) 0.0046(7) 0.0006(6)
N1 0.024(3) 0.019(2) 0.023(3) -0.0008(19) 0.006(2) 0.000(2)
N2 0.018(3) 0.015(2) 0.042(3) 0.005(2) 0.002(2) -0.0001(19)
C1 0.020(3) 0.027(3) 0.025(3) -0.001(2) 0.002(3) -0.004(2)
C2 0.022(3) 0.021(3) 0.030(3) 0.001(2) 0.001(3) -0.005(2)
C3 0.027(3) 0.022(3) 0.029(3) 0.002(3) 0.002(3) 0.005(2)
C4 0.017(3) 0.019(3) 0.021(3) 0.003(2) 0.003(2) -0.001(2)
C5 0.027(3) 0.017(3) 0.020(3) 0.003(2) 0.001(3) -0.001(2)
C6 0.017(3) 0.024(3) 0.027(3) -0.001(2) 0.007(3) 0.000(2)
C7 0.025(3) 0.019(3) 0.024(3) 0.000(2) 0.000(3) -0.001(2)
C8 0.027(3) 0.019(3) 0.024(3) 0.000(2) 0.007(3) -0.003(2)
C9 0.030(4) 0.067(4) 0.040(4) -0.017(4) 0.005(3) -0.008(3)
C10 0.048(5) 0.096(6) 0.036(4) -0.029(4) 0.024(4) -0.019(4)
C11 0.048(5) 0.067(5) 0.024(4) 0.000(3) 0.002(3) -0.017(4)
C12 0.042(4) 0.042(4) 0.033(4) 0.000(3) 0.002(3) 0.006(3)
C13 0.038(4) 0.034(3) 0.032(4) -0.005(3) -0.002(3) 0.009(3)
C14 0.020(3) 0.018(3) 0.027(3) 0.003(2) -0.001(3) 0.001(2)
C15 0.025(3) 0.033(3) 0.021(3) -0.005(3) -0.004(3) -0.007(3)
C16 0.040(4) 0.032(3) 0.021(3) -0.002(3) 0.007(3) -0.002(3)
C17 0.030(3) 0.038(3) 0.027(3) 0.003(3) 0.005(3) -0.001(3)
C18 0.026(3) 0.028(3) 0.032(4) -0.001(3) 0.008(3) -0.005(3)
C19 0.029(3) 0.024(3) 0.031(3) -0.009(3) 0.005(3) -0.004(3)
C20 0.028(3) 0.026(3) 0.038(4) 0.000(3) 0.010(3) 0.006(3)
Pd2 0.0181(2) 0.0132(2) 0.0267(2) -0.00037(18) 0.00217(19) -0.00073(17)
Cl1' 0.0177(7) 0.0371(8) 0.0352(9) 0.0005(7) 0.0043(7) 0.0064(6)
Cl2' 0.0306(8) 0.0122(6) 0.0434(9) -0.0021(6) -0.0021(7) 0.0004(6)
S2 0.0167(7) 0.0159(7) 0.0309(8) -0.0030(6) 0.0016(6) 0.0001(6)
P2 0.0156(8) 0.0150(7) 0.0243(8) -0.0007(6) 0.0024(6) -0.0010(6)
N1' 0.016(2) 0.013(2) 0.017(2) -0.0006(18) 0.0012(19) 0.0009(18)
N2' 0.020(3) 0.010(2) 0.029(3) -0.0013(19) 0.000(2) 0.0015(18)
C1' 0.013(3) 0.030(3) 0.016(3) 0.003(2) 0.004(2) 0.006(2)
C2' 0.023(3) 0.017(3) 0.017(3) -0.001(2) 0.004(2) 0.012(2)
C3' 0.021(3) 0.019(3) 0.021(3) -0.004(2) 0.002(3) 0.004(2)
C4' 0.016(3) 0.023(3) 0.014(3) 0.001(2) 0.002(2) 0.002(2)
C5' 0.020(3) 0.013(3) 0.018(3) -0.005(2) 0.001(2) 0.002(2)
C6' 0.022(3) 0.019(3) 0.021(3) -0.005(2) 0.000(3) -0.001(2)
C7' 0.018(3) 0.016(3) 0.017(3) 0.002(2) 0.002(2) 0.001(2)
C8' 0.019(3) 0.020(3) 0.025(3) 0.003(2) -0.002(3) -0.009(2)
C9' 0.022(3) 0.036(3) 0.032(4) -0.004(3) 0.003(3) -0.004(3)
C10' 0.036(4) 0.072(5) 0.025(4) -0.004(3) 0.004(3) -0.010(4)
C11' 0.033(4) 0.074(5) 0.029(4) 0.027(4) -0.009(3) -0.018(4)
C12' 0.036(4) 0.037(4) 0.045(4) 0.021(3) -0.004(3) 0.002(3)
C13' 0.028(3) 0.026(3) 0.037(4) 0.005(3) 0.004(3) 0.000(3)
C14' 0.015(3) 0.018(3) 0.025(3) 0.010(2) 0.003(2) 0.005(2)
C15' 0.028(3) 0.028(3) 0.025(3) 0.003(3) 0.000(3) 0.004(3)
C16' 0.040(4) 0.046(4) 0.021(3) -0.005(3) 0.008(3) 0.016(3)
C17' 0.026(4) 0.053(4) 0.031(4) 0.010(3) 0.014(3) 0.017(3)
C18' 0.018(3) 0.055(4) 0.041(4) 0.015(3) 0.007(3) 0.003(3)
C19' 0.026(3) 0.032(3) 0.028(3) 0.004(3) 0.005(3) 0.002(3)
C20' 0.024(3) 0.023(3) 0.090(5) -0.003(3) -0.003(4) -0.006(3)
Pd3 0.0194(2) 0.0158(2) 0.0238(2) -0.00054(18) 0.00147(19) 0.00008(17)
Cl1" 0.0189(8) 0.0406(8) 0.0505(10) 0.0070(8) 0.0078(7) 0.0061(6)
Cl2" 0.0298(8) 0.0151(6) 0.0340(8) -0.0012(6) 0.0014(7) 0.0018(6)
S3 0.0186(8) 0.0178(7) 0.0410(9) -0.0042(6) 0.0037(7) -0.0012(6)
P3 0.0165(8) 0.0178(7) 0.0237(8) 0.0000(6) 0.0024(6) 0.0004(6)
N1" 0.018(2) 0.017(2) 0.023(3) 0.0013(19) 0.004(2) -0.0005(18)
N2" 0.019(2) 0.012(2) 0.033(3) -0.0003(19) -0.001(2) -0.0010(18)
C1" 0.015(3) 0.030(3) 0.026(3) -0.002(3) 0.002(3) 0.005(2)
C2" 0.027(3) 0.022(3) 0.027(3) 0.006(2) 0.003(3) 0.008(2)
C3" 0.021(3) 0.022(3) 0.029(3) 0.005(2) -0.002(3) 0.004(2)
C4" 0.016(3) 0.026(3) 0.018(3) 0.003(2) 0.005(2) 0.003(2)
C5" 0.016(3) 0.023(3) 0.023(3) -0.002(2) 0.003(2) 0.005(2)
C6" 0.025(3) 0.030(3) 0.023(3) -0.003(3) 0.001(3) 0.002(3)
C7" 0.021(3) 0.017(3) 0.020(3) -0.003(2) 0.004(2) 0.000(2)
C8" 0.023(3) 0.021(3) 0.022(3) 0.002(2) 0.005(3) -0.002(2)
C9" 0.034(4) 0.029(3) 0.029(4) 0.001(3) 0.004(3) 0.005(3)
C10" 0.038(4) 0.042(4) 0.035(4) 0.005(3) -0.010(3) 0.014(3)
C11" 0.062(5) 0.045(4) 0.016(3) 0.007(3) -0.004(3) -0.010(3)
C12" 0.046(4) 0.042(4) 0.024(3) 0.000(3) 0.015(3) -0.010(3)
C13" 0.023(3) 0.032(3) 0.029(3) 0.006(3) 0.007(3) -0.002(3)
C14" 0.020(3) 0.013(3) 0.022(3) 0.001(2) 0.004(2) 0.002(2)
C15" 0.029(3) 0.032(3) 0.027(3) -0.005(3) 0.001(3) 0.006(3)
C16" 0.048(4) 0.040(4) 0.028(4) -0.010(3) -0.001(3) 0.012(3)
C17" 0.036(4) 0.047(4) 0.030(4) 0.007(3) 0.011(3) 0.017(3)
C18" 0.015(3) 0.048(4) 0.047(4) 0.007(3) 0.008(3) 0.002(3)
C19" 0.022(3) 0.040(3) 0.025(3) -0.004(3) 0.000(3) 0.000(3)
C20" 0.027(3) 0.027(3) 0.048(4) -0.006(3) -0.002(3) -0.007(3)

loop_
_atom_type_symbol
_atom_type_description
_atom_type_scat_dispersion_real
_atom_type_scat_dispersion_imag
_atom_type_scat_source
C C 0.0033 0.0016 'International Tables Vol C Tables 4.2.6.8 and 6.1.1.4'
H H 0.0000 0.0000 'International Tables Vol C Tables 4.2.6.8 and 6.1.1.4'
N N 0.0061 0.0033 'International Tables Vol C Tables 4.2.6.8 and 6.1.1.4'
P P 0.1023 0.0942 'International Tables Vol C Tables 4.2.6.8 and 6.1.1.4'
S S 0.1246 0.1234 'International Tables Vol C Tables 4.2.6.8 and 6.1.1.4'
Cl Cl 0.1484 0.1585 'International Tables Vol C Tables 4.2.6.8 and 6.1.1.4'
Pd Pd -0.9988 1.0072 'International Tables Vol C Tables 4.2.6.8 and 6.1.1.4'

loop_
_geom_angle_atom_site_label_1
_geom_angle_atom_site_label_2
_geom_angle_atom_site_label_3
_geom_angle
_geom_angle_site_symmetry_1
_geom_angle_site_symmetry_3
C20 Pd1 P1 90.05(14) . .
C20 Pd1 N1 173.20(17) . .
P1 Pd1 N1 83.34(11) . .
C20 Pd1 Cl2 88.28(14) . .
P1 Pd1 Cl2 177.92(6) . .
N1 Pd1 Cl2 98.37(11) . .
C7 S1 C5 88.9(2) . .
N2 P1 C14 104.7(2) . .
N2 P1 C8 104.9(2) . .
C14 P1 C8 104.6(2) . .
N2 P1 Pd1 101.53(15) . .
C14 P1 Pd1 121.42(17) . .
C8 P1 Pd1 117.68(17) . .
C7 N1 C4 110.1(4) . .
C7 N1 Pd1 112.4(3) . .
C4 N1 Pd1 137.4(3) . .
C7 N2 P1 118.5(3) . .
C7 N2 H2 120.8 . .
P1 N2 H2 120.8 . .
C6 C1 C2 121.5(5) . .
C6 C1 Cl1 119.3(4) . .
C2 C1 Cl1 119.2(4) . .
C3 C2 C1 120.6(5) . .
C3 C2 H2A 119.7 . .
C1 C2 H2A 119.7 . .
C2 C3 C4 118.8(5) . .
C2 C3 H3 120.6 . .
C4 C3 H3 120.6 . .
C5 C4 N1 115.8(4) . .
C5 C4 C3 118.6(5) . .
N1 C4 C3 125.6(4) . .
C6 C5 C4 123.7(4) . .
C6 C5 S1 127.0(4) . .
C4 C5 S1 109.4(4) . .
C5 C6 C1 116.8(5) . .
C5 C6 H6 121.6 . .
C1 C6 H6 121.6 . .
N1 C7 N2 122.7(5) . .
N1 C7 S1 115.9(4) . .
N2 C7 S1 121.5(4) . .
C9 C8 C13 118.8(5) . .
C9 C8 P1 121.5(4) . .
C13 C8 P1 119.6(4) . .
C8 C9 C10 120.7(6) . .
C8 C9 H9 119.7 . .
C10 C9 H9 119.7 . .
C11 C10 C9 119.7(6) . .
C11 C10 H10 120.1 . .
C9 C10 H10 120.1 . .
C12 C11 C10 120.3(6) . .
C12 C11 H11 119.9 . .
C10 C11 H11 119.9 . .
C11 C12 C13 120.3(6) . .
C11 C12 H12 119.9 . .
C13 C12 H12 119.9 . .
C12 C13 C8 120.3(6) . .
C12 C13 H13 119.9 . .
C8 C13 H13 119.9 . .
C15 C14 C19 118.2(5) . .
C15 C14 P1 120.8(4) . .
C19 C14 P1 121.0(4) . .
C16 C15 C14 120.4(5) . .
C16 C15 H15 119.8 . .
C14 C15 H15 119.8 . .
C15 C16 C17 122.1(6) . .
C15 C16 H16 118.9 . .
C17 C16 H16 118.9 . .
C16 C17 C18 118.5(6) . .
C16 C17 H17 120.7 . .
C18 C17 H17 120.7 . .
C17 C18 C19 120.5(5) . .
C17 C18 H18 119.7 . .
C19 C18 H18 119.7 . .
C18 C19 C14 120.2(5) . .
C18 C19 H19 119.9 . .
C14 C19 H19 119.9 . .
Pd1 C20 H20A 109.5 . .
Pd1 C20 H20B 109.5 . .
H20A C20 H20B 109.5 . .
Pd1 C20 H20C 109.5 . .
H20A C20 H20C 109.5 . .
H20B C20 H20C 109.5 . .
C20' Pd2 N1' 173.68(18) . .
C20' Pd2 P2 90.42(15) . .
N1' Pd2 P2 83.75(10) . .
C20' Pd2 Cl2' 87.99(15) . .
N1' Pd2 Cl2' 97.90(10) . .
P2 Pd2 Cl2' 177.95(6) . .
C5' S2 C7' 88.6(2) . .
N2' P2 C14' 103.3(2) . .
N2' P2 C8' 104.4(2) . .
C14' P2 C8' 105.1(2) . .
N2' P2 Pd2 100.96(14) . .
C14' P2 Pd2 123.20(16) . .
C8' P2 Pd2 117.24(17) . .
C7' N1' C4' 110.3(4) . .
C7' N1' Pd2 112.2(3) . .
C4' N1' Pd2 137.5(3) . .
C7' N2' P2 119.7(3) . .
C7' N2' H2' 120.2 . .
P2 N2' H2' 120.2 . .
C6' C1' C2' 121.5(5) . .
C6' C1' Cl1' 118.7(4) . .
C2' C1' Cl1' 119.7(4) . .
C3' C2' C1' 121.4(4) . .
C3' C2' H2'1 119.3 . .
C1' C2' H2'1 119.3 . .
C2' C3' C4' 118.0(4) . .
C2' C3' H3' 121.0 . .
C4' C3' H3' 121.0 . .
C5' C4' C3' 119.4(4) . .
C5' C4' N1' 114.1(4) . .
C3' C4' N1' 126.5(4) . .
C6' C5' C4' 122.3(4) . .
C6' C5' S2 127.0(4) . .
C4' C5' S2 110.6(4) . .
C1' C6' C5' 117.3(4) . .
C1' C6' H6' 121.3 . .
C5' C6' H6' 121.3 . .
N1' C7' N2' 122.9(4) . .
N1' C7' S2 116.3(4) . .
N2' C7' S2 120.8(3) . .
C9' C8' C13' 118.9(5) . .
C9' C8' P2 118.9(4) . .
C13' C8' P2 122.2(4) . .
C10' C9' C8' 121.0(5) . .
C10' C9' H9' 119.5 . .
C8' C9' H9' 119.5 . .
C9' C10' C11' 118.9(6) . .
C9' C10' H10' 120.5 . .
C11' C10' H10' 120.5 . .
C12' C11' C10' 120.9(5) . .
C12' C11' H11' 119.5 . .
C10' C11' H11' 119.5 . .
C13' C12' C11' 119.6(5) . .
C13' C12' H12' 120.2 . .
C11' C12' H12' 120.2 . .
C12' C13' C8' 120.7(6) . .
C12' C13' H13' 119.7 . .
C8' C13' H13' 119.7 . .
C19' C14' C15' 118.3(5) . .
C19' C14' P2 120.4(4) . .
C15' C14' P2 121.3(4) . .
C16' C15' C14' 120.2(5) . .
C16' C15' H15' 119.9 . .
C14' C15' H15' 119.9 . .
C17' C16' C15' 120.1(5) . .
C17' C16' H16' 119.9 . .
C15' C16' H16' 119.9 . .
C18' C17' C16' 120.5(6) . .
C18' C17' H17' 119.7 . .
C16' C17' H17' 119.7 . .
C17' C18' C19' 120.4(5) . .
C17' C18' H18' 119.8 . .
C19' C18' H18' 119.8 . .
C18' C19' C14' 120.4(5) . .
C18' C19' H19' 119.8 . .
C14' C19' H19' 119.8 . .
Pd2 C20' H20D 109.5 . .
Pd2 C20' H20E 109.5 . .
H20D C20' H20E 109.5 . .
Pd2 C20' H20F 109.5 . .
H20D C20' H20F 109.5 . .
H20E C20' H20F 109.5 . .
C20" Pd3 P3 89.96(15) . .
C20" Pd3 N1" 173.55(17) . .
P3 Pd3 N1" 83.59(10) . .
C20" Pd3 Cl2" 87.75(15) . .
P3 Pd3 Cl2" 176.94(5) . .
N1" Pd3 Cl2" 98.70(10) . .
C5" S3 C7" 88.3(2) . .
N2" P3 C14" 102.9(2) . .
N2" P3 C8" 105.0(2) . .
C14" P3 C8" 105.7(2) . .
N2" P3 Pd3 101.62(14) . .
C14" P3 Pd3 124.64(16) . .
C8" P3 Pd3 114.49(17) . .
C7" N1" C4" 110.2(4) . .
C7" N1" Pd3 111.8(3) . .
C4" N1" Pd3 137.9(3) . .
C7" N2" P3 119.0(3) . .
C7" N2" H2" 120.5 . .
P3 N2" H2" 120.5 . .
C6" C1" C2" 120.6(5) . .
C6" C1" Cl1" 118.7(4) . .
C2" C1" Cl1" 120.6(4) . .
C3" C2" C1" 121.5(5) . .
C3" C2" H2"1 119.2 . .
C1" C2" H2"1 119.2 . .
C2" C3" C4" 117.9(5) . .
C2" C3" H3" 121.0 . .
C4" C3" H3" 121.0 . .
N1" C4" C5" 114.5(4) . .
N1" C4" C3" 125.9(4) . .
C5" C4" C3" 119.5(4) . .
C6" C5" C4" 122.7(5) . .
C6" C5" S3 126.9(4) . .
C4" C5" S3 110.4(4) . .
C5" C6" C1" 117.7(5) . .
C5" C6" H6" 121.1 . .
C1" C6" H6" 121.1 . .
N1" C7" N2" 123.3(4) . .
N1" C7" S3 116.6(4) . .
N2" C7" S3 120.1(3) . .
C9" C8" C13" 120.1(5) . .
C9" C8" P3 122.6(4) . .
C13" C8" P3 117.3(4) . .
C8" C9" C10" 118.3(5) . .
C8" C9" H9" 120.8 . .
C10" C9" H9" 120.8 . .
C11" C10" C9" 121.3(5) . .
C11" C10" H10" 119.4 . .
C9" C10" H10" 119.4 . .
C10" C11" C12" 120.4(5) . .
C10" C11" H11" 119.8 . .
C12" C11" H11" 119.8 . .
C13" C12" C11" 119.0(6) . .
C13" C12" H12" 120.5 . .
C11" C12" H12" 120.5 . .
C12" C13" C8" 120.8(5) . .
C12" C13" H13" 119.6 . .
C8" C13" H13" 119.6 . .
C19" C14" C15" 117.9(5) . .
C19" C14" P3 120.2(4) . .
C15" C14" P3 121.9(4) . .
C16" C15" C14" 121.2(5) . .
C16" C15" H15" 119.4 . .
C14" C15" H15" 119.4 . .
C15" C16" C17" 119.6(5) . .
C15" C16" H16" 120.2 . .
C17" C16" H16" 120.2 . .
C18" C17" C16" 119.4(6) . .
C18" C17" H17" 120.3 . .
C16" C17" H17" 120.3 . .
C17" C18" C19" 121.0(5) . .
C17" C18" H18" 119.5 . .
C19" C18" H18" 119.5 . .
C14" C19" C18" 120.8(5) . .
C14" C19" H19" 119.6 . .
C18" C19" H19" 119.6 . .
Pd3 C20" H20G 109.5 . .
Pd3 C20" H20H 109.5 . .
H20G C20" H20H 109.5 . .
Pd3 C20" H20I 109.5 . .
H20G C20" H20I 109.5 . .
H20H C20" H20I 109.5 . .

loop_
_geom_bond_atom_site_label_1
_geom_bond_atom_site_label_2
_geom_bond_distance
_geom_bond_site_symmetry_2
Pd1 C20 2.040(5) .
Pd1 P1 2.1716(13) .
Pd1 N1 2.187(4) .
Pd1 Cl2 2.3760(12) .
Cl1 C1 1.729(5) .
S1 C7 1.743(5) .
S1 C5 1.754(5) .
P1 N2 1.694(4) .
P1 C14 1.799(6) .
P1 C8 1.809(5) .
N1 C7 1.315(6) .
N1 C4 1.396(6) .
N2 C7 1.348(6) .
N2 H2 0.8800 .
C1 C6 1.384(6) .
C1 C2 1.397(7) .
C2 C3 1.377(7) .
C2 H2A 0.9500 .
C3 C4 1.407(6) .
C3 H3 0.9500 .
C4 C5 1.382(6) .
C5 C6 1.375(7) .
C6 H6 0.9500 .
C8 C9 1.372(8) .
C8 C13 1.390(7) .
C9 C10 1.394(7) .
C9 H9 0.9500 .
C10 C11 1.372(8) .
C10 H10 0.9500 .
C11 C12 1.360(8) .
C11 H11 0.9500 .
C12 C13 1.387(7) .
C12 H12 0.9500 .
C13 H13 0.9500 .
C14 C15 1.377(7) .
C14 C19 1.396(6) .
C15 C16 1.352(7) .
C15 H15 0.9500 .
C16 C17 1.369(7) .
C16 H16 0.9500 .
C17 C18 1.369(7) .
C17 H17 0.9500 .
C18 C19 1.378(7) .
C18 H18 0.9500 .
C19 H19 0.9500 .
C20 H20A 0.9800 .
C20 H20B 0.9800 .
C20 H20C 0.9800 .
Pd2 C20' 2.035(5) .
Pd2 N1' 2.182(4) .
Pd2 P2 2.1816(13) .
Pd2 Cl2' 2.3675(12) .
Cl1' C1' 1.739(5) .
S2 C5' 1.735(5) .
S2 C7' 1.746(5) .
P2 N2' 1.685(4) .
P2 C14' 1.795(5) .
P2 C8' 1.809(5) .
N1' C7' 1.311(5) .
N1' C4' 1.406(6) .
N2' C7' 1.343(6) .
N2' H2' 0.8800 .
C1' C6' 1.376(6) .
C1' C2' 1.387(6) .
C2' C3' 1.376(6) .
C2' H2'1 0.9500 .
C3' C4' 1.403(6) .
C3' H3' 0.9500 .
C4' C5' 1.399(6) .
C5' C6' 1.380(6) .
C6' H6' 0.9500 .
C8' C9' 1.383(7) .
C8' C13' 1.388(6) .
C9' C10' 1.380(7) .
C9' H9' 0.9500 .
C10' C11' 1.381(8) .
C10' H10' 0.9500 .
C11' C12' 1.375(8) .
C11' H11' 0.9500 .
C12' C13' 1.372(7) .
C12' H12' 0.9500 .
C13' H13' 0.9500 .
C14' C19' 1.388(6) .
C14' C15' 1.398(6) .
C15' C16' 1.388(8) .
C15' H15' 0.9500 .
C16' C17' 1.363(7) .
C16' H16' 0.9500 .
C17' C18' 1.360(7) .
C17' H17' 0.9500 .
C18' C19' 1.385(8) .
C18' H18' 0.9500 .
C19' H19' 0.9500 .
C20' H20D 0.9800 .
C20' H20E 0.9800 .
C20' H20F 0.9800 .
Pd3 C20" 2.028(5) .
Pd3 P3 2.1853(13) .
Pd3 N1" 2.202(4) .
Pd3 Cl2" 2.3749(12) .
Cl1" C1" 1.735(5) .
S3 C5" 1.735(5) .
S3 C7" 1.739(5) .
P3 N2" 1.684(4) .
P3 C14" 1.803(5) .
P3 C8" 1.821(5) .
N1" C7" 1.305(5) .
N1" C4" 1.390(6) .
N2" C7" 1.365(6) .
N2" H2" 0.8800 .
C1" C6" 1.391(6) .
C1" C2" 1.398(7) .
C2" C3" 1.377(7) .
C2" H2"1 0.9500 .
C3" C4" 1.405(6) .
C3" H3" 0.9500 .
C4" C5" 1.395(6) .
C5" C6" 1.366(7) .
C6" H6" 0.9500 .
C8" C9" 1.381(6) .
C8" C13" 1.380(7) .
C9" C10" 1.393(7) .
C9" H9" 0.9500 .
C10" C11" 1.353(8) .
C10" H10" 0.9500 .
C11" C12" 1.384(7) .
C11" H11" 0.9500 .
C12" C13" 1.375(7) .
C12" H12" 0.9500 .
C13" H13" 0.9500 .
C14" C19" 1.376(7) .
C14" C15" 1.395(6) .
C15" C16" 1.366(8) .
C15" H15" 0.9500 .
C16" C17" 1.402(8) .
C16" H16" 0.9500 .
C17" C18" 1.348(7) .
C17" H17" 0.9500 .
C18" C19" 1.381(8) .
C18" H18" 0.9500 .
C19" H19" 0.9500 .
C20" H20G 0.9800 .
C20" H20H 0.9800 .
C20" H20I 0.9800 .

loop_
_geom_hbond_atom_site_label_D
_geom_hbond_atom_site_label_H
_geom_hbond_atom_site_label_A
_geom_hbond_distance_DH
_geom_hbond_distance_HA
_geom_hbond_distance_DA
_geom_hbond_angle_DHA
_geom_hbond_site_symmetry_A
N2 H2 Cl2 0.88 2.23 3.078(4) 162.3 1_565
N2' H2' Cl2' 0.88 2.28 3.107(4) 155.9 1_565
N2" H2" Cl2" 0.88 2.27 3.094(4) 155.5 1_545
